data_7244298
loop_
_publ_author_name
'O\&swald, Simon'
'Zippel, Christoph'
'Hassan, Zahid'
'Nieger, Martin'
'Br\"ase, Stefan'

_publ_section_title
;
 C--P bond formation of cyclophanyl-, and aryl halides via a UV-induced
 photo Arbuzov reaction: a versatile portal to phosphonate-grafted
 scaffolds
;
_journal_issue 6
_journal_name_full 'RSC Advances'
_journal_page_first 3309
_journal_page_last 3312
_journal_paper_doi 10.1039/D2RA00094F
_journal_volume 12
_journal_year 2022
_chemical_absolute_configuration ad
_chemical_formula_moiety 'C20 H26 O6 P2'
_chemical_formula_sum 'C20 H26 O6 P2'
_chemical_formula_weight 424.35
_chemical_name_systematic
;
tetramethyl 1,4(1,4)-dibenzenacyclohexaphane-1^2^,1^5^-diylbis(phosphonate)
;
_space_group_crystal_system orthorhombic
_space_group_IT_number 43
_space_group_name_Hall 'F 2 -2d'
_space_group_name_H-M_alt 'F d d 2'
_atom_sites_solution_hydrogens geom
_atom_sites_solution_primary dual
_atom_sites_solution_secondary difmap
_audit_creation_method SHELXL-2014/7
_audit_update_record
;
2021-08-16 deposited with the CCDC.	2022-01-17 downloaded from the CCDC.
;
_cell_angle_alpha 90
_cell_angle_beta 90
_cell_angle_gamma 90
_cell_formula_units_Z 8
_cell_length_a 21.1103(13)
_cell_length_b 21.6232(14)
_cell_length_c 8.7121(6)
_cell_measurement_reflns_used 9918
_cell_measurement_temperature 173(2)
_cell_measurement_theta_max 72.2
_cell_measurement_theta_min 4.1
_cell_volume 3976.8(4)
_computing_cell_refinement 'APEX3 (Bruker AXS Inc., 2016)'
_computing_data_collection 'APEX3 (Bruker AXS Inc., 2016)'
_computing_data_reduction 'SAINT (Bruker AXS Inc., 2016)'
_computing_publication_material 'publCIF (Westrip, 2010)'
_computing_structure_refinement 'SHELXL-2014/7 (Sheldrick, 2014)'
_computing_structure_solution 'SHELXT (Sheldrick, 2015)'
_diffrn_ambient_temperature 173(2)
_diffrn_measured_fraction_theta_full 0.998
_diffrn_measured_fraction_theta_max 0.998
_diffrn_measurement_device_type 'Bruker D8 VENTURE with PhotonII CPAD detector'
_diffrn_measurement_method 'rotation in \f and \w, 1\%, shutterless'
_diffrn_radiation_type CuK\a
_diffrn_radiation_wavelength 1.54178
_diffrn_reflns_av_R_equivalents 0.0265
_diffrn_reflns_av_unetI/netI 0.0156
_diffrn_reflns_Laue_measured_fraction_full 0.998
_diffrn_reflns_Laue_measured_fraction_max 0.998
_diffrn_reflns_limit_h_max 26
_diffrn_reflns_limit_h_min -26
_diffrn_reflns_limit_k_max 26
_diffrn_reflns_limit_k_min -26
_diffrn_reflns_limit_l_max 10
_diffrn_reflns_limit_l_min -10
_diffrn_reflns_number 16792
_diffrn_reflns_point_group_measured_fraction_full 0.998
_diffrn_reflns_point_group_measured_fraction_max 0.996
_diffrn_reflns_theta_full 67.679
_diffrn_reflns_theta_max 72.199
_diffrn_reflns_theta_min 5.858
_diffrn_source 'INCOATEC microfocus sealed tube'
_exptl_absorpt_coefficient_mu 2.293
_exptl_absorpt_correction_T_max 0.8894
_exptl_absorpt_correction_T_min 0.7534
_exptl_absorpt_correction_type multi-scan
_exptl_absorpt_process_details 'SADABS (Sheldrick, 2014)'
_exptl_crystal_colour colourless
_exptl_crystal_density_diffrn 1.417
_exptl_crystal_description plates
_exptl_crystal_F_000 1792
_exptl_crystal_size_max 0.200
_exptl_crystal_size_mid 0.080
_exptl_crystal_size_min 0.040
_refine_diff_density_max 0.280
_refine_diff_density_min -0.203
_refine_diff_density_rms 0.038
_refine_ls_abs_structure_details
;
 Flack x determined using 906 quotients [(I+)-(I-)]/[(I+)+(I-)]
 (Parsons, Flack and Wagner, Acta Cryst. B69 (2013) 249-259).
;
_refine_ls_abs_structure_Flack 0.001(6)
_refine_ls_extinction_method none
_refine_ls_goodness_of_fit_ref 1.121
_refine_ls_hydrogen_treatment constr
_refine_ls_matrix_type full
_refine_ls_number_parameters 129
_refine_ls_number_reflns 1959
_refine_ls_number_restraints 1
_refine_ls_restrained_S_all 1.121
_refine_ls_R_factor_all 0.0213
_refine_ls_R_factor_gt 0.0213
_refine_ls_shift/su_max 0.001
_refine_ls_shift/su_mean 0.000
_refine_ls_structure_factor_coef Fsqd
_refine_ls_weighting_details 'w=1/[\s^2^(Fo^2^)+(0.0336P)^2^+3.5595P] where P=(Fo^2^+2Fc^2^)/3'
_refine_ls_weighting_scheme calc
_refine_ls_wR_factor_gt 0.0599
_refine_ls_wR_factor_ref 0.0599
_reflns_Friedel_coverage 0.867
_reflns_Friedel_fraction_full 0.998
_reflns_Friedel_fraction_max 0.995
_reflns_number_gt 1954
_reflns_number_total 1959
_reflns_threshold_expression 'I > 2\s(I)'
_cod_data_source_file d2ra00094f2.cif
_cod_data_source_block sb1390_hy_compound_3b
_cod_database_code 7244298
_shelx_shelxl_version_number 2014/7
_shelx_space_group_comment
;
The symmetry employed for this shelxl refinement is uniquely defined
by the following loop, which should always be used as a source of
symmetry information in preference to the above space-group names.
They are only intended as comments.
;
_shelx_estimated_absorpt_t_min 0.657
_shelx_estimated_absorpt_t_max 0.914

loop_
_space_group_symop_operation_xyz
'x, y, z'
'-x, -y, z'
'x+1/4, -y+1/4, z+1/4'
'-x+1/4, y+1/4, z+1/4'
'x, y+1/2, z+1/2'
'-x, -y+1/2, z+1/2'
'x+1/4, -y+3/4, z+3/4'
'-x+1/4, y+3/4, z+3/4'
'x+1/2, y, z+1/2'
'-x+1/2, -y, z+1/2'
'x+3/4, -y+1/4, z+3/4'
'-x+3/4, y+1/4, z+3/4'
'x+1/2, y+1/2, z'
'-x+1/2, -y+1/2, z'
'x+3/4, -y+3/4, z+1/4'
'-x+3/4, y+3/4, z+1/4'

loop_
_atom_site_label
_atom_site_type_symbol
_atom_site_fract_x
_atom_site_fract_y
_atom_site_fract_z
_atom_site_U_iso_or_equiv
_atom_site_adp_type
_atom_site_occupancy
_atom_site_site_symmetry_order
_atom_site_calc_flag
_atom_site_refinement_flags_posn
_atom_site_refinement_flags_adp
_atom_site_refinement_flags_occupancy
_atom_site_disorder_assembly
_atom_site_disorder_group
C1 C 0.43475(10) 0.50356(10) 0.1669(3) 0.0248(4) Uani 1 1 d . . . . .
H1 H 0.3900 0.5063 0.1565 0.030 Uiso 1 1 calc R U . . .
C2 C 0.47112(10) 0.55733(10) 0.1656(3) 0.0256(4) Uani 1 1 d . . . . .
H2 H 0.4511 0.5963 0.1526 0.031 Uiso 1 1 calc R U . . .
C3 C 0.53653(10) 0.55429(10) 0.1834(2) 0.0245(4) Uani 1 1 d . . . . .
C4 C 0.57224(10) 0.60823(10) 0.2513(3) 0.0288(5) Uani 1 1 d . . . . .
H4A H 0.5590 0.6467 0.1989 0.035 Uiso 1 1 calc R U . . .
H4B H 0.6181 0.6025 0.2327 0.035 Uiso 1 1 calc R U . . .
C5 C 0.56026(9) 0.61533(9) 0.4313(3) 0.0244(4) Uani 1 1 d . . . . .
H5A H 0.6010 0.6244 0.4831 0.029 Uiso 1 1 calc R U . . .
H5B H 0.5314 0.6507 0.4495 0.029 Uiso 1 1 calc R U . . .
C6 C 0.53165(9) 0.55742(9) 0.5002(2) 0.0190(4) Uani 1 1 d . . . . .
C7 C 0.46623(9) 0.55432(8) 0.5190(2) 0.0192(4) Uani 1 1 d . . . . .
H7 H 0.4428 0.5916 0.5295 0.023 Uiso 1 1 calc R U . . .
C8 C 0.43413(9) 0.49770(9) 0.5227(2) 0.0179(4) Uani 1 1 d . . . . .
P1 P 0.34950(2) 0.49533(2) 0.54258(6) 0.01941(14) Uani 1 1 d . . . . .
O11 O 0.31238(7) 0.47134(7) 0.41365(19) 0.0291(3) Uani 1 1 d . . . . .
O12 O 0.33428(6) 0.56421(7) 0.59102(18) 0.0247(3) Uani 1 1 d . . . . .
C12 C 0.26871(10) 0.58305(11) 0.6012(3) 0.0313(5) Uani 1 1 d . . . . .
H12A H 0.2484 0.5782 0.5007 0.047 Uiso 1 1 calc R U . . .
H12B H 0.2665 0.6265 0.6329 0.047 Uiso 1 1 calc R U . . .
H12C H 0.2468 0.5572 0.6768 0.047 Uiso 1 1 calc R U . . .
O13 O 0.33660(7) 0.45386(7) 0.68950(18) 0.0262(3) Uani 1 1 d . . . . .
C13 C 0.36432(13) 0.47005(11) 0.8352(3) 0.0350(5) Uani 1 1 d . . . . .
H13A H 0.4070 0.4865 0.8188 0.053 Uiso 1 1 calc R U . . .
H13B H 0.3667 0.4332 0.9004 0.053 Uiso 1 1 calc R U . . .
H13C H 0.3381 0.5015 0.8856 0.053 Uiso 1 1 calc R U . . .

loop_
_atom_site_aniso_label
_atom_site_aniso_U_11
_atom_site_aniso_U_22
_atom_site_aniso_U_33
_atom_site_aniso_U_23
_atom_site_aniso_U_13
_atom_site_aniso_U_12
C1 0.0199(10) 0.0345(11) 0.0200(9) -0.0024(8) -0.0025(8) 0.0033(8)
C2 0.0260(10) 0.0287(10) 0.0222(10) 0.0048(8) -0.0006(9) 0.0058(8)
C3 0.0250(10) 0.0277(11) 0.0207(10) 0.0079(8) 0.0011(8) 0.0004(8)
C4 0.0268(10) 0.0260(10) 0.0337(12) 0.0120(9) 0.0020(9) -0.0045(8)
C5 0.0210(10) 0.0163(9) 0.0359(11) 0.0005(8) 0.0027(9) -0.0015(7)
C6 0.0188(9) 0.0168(8) 0.0215(10) -0.0025(7) 0.0003(7) -0.0025(7)
C7 0.0181(9) 0.0171(8) 0.0225(10) -0.0012(7) 0.0007(8) 0.0004(6)
C8 0.0154(8) 0.0207(9) 0.0175(9) -0.0012(7) -0.0002(7) -0.0018(7)
P1 0.0147(2) 0.0200(2) 0.0236(2) -0.00247(19) 0.00073(19) -0.00218(17)
O11 0.0201(7) 0.0348(8) 0.0325(8) -0.0070(7) -0.0038(6) -0.0028(6)
O12 0.0166(6) 0.0227(7) 0.0347(8) -0.0026(6) 0.0025(6) 0.0012(5)
C12 0.0191(10) 0.0343(11) 0.0406(12) -0.0019(10) 0.0037(9) 0.0076(9)
O13 0.0240(7) 0.0262(7) 0.0285(8) 0.0003(6) 0.0031(6) -0.0069(6)
C13 0.0461(13) 0.0350(12) 0.0239(11) 0.0010(9) 0.0028(10) -0.0042(11)

loop_
_atom_type_symbol
_atom_type_description
_atom_type_scat_dispersion_real
_atom_type_scat_dispersion_imag
_atom_type_scat_source
C C 0.0181 0.0091 'International Tables Vol C Tables 4.2.6.8 and 6.1.1.4'
H H 0.0000 0.0000 'International Tables Vol C Tables 4.2.6.8 and 6.1.1.4'
O O 0.0492 0.0322 'International Tables Vol C Tables 4.2.6.8 and 6.1.1.4'
P P 0.2955 0.4335 'International Tables Vol C Tables 4.2.6.8 and 6.1.1.4'

loop_
_geom_angle_atom_site_label_1
_geom_angle_atom_site_label_2
_geom_angle_atom_site_label_3
_geom_angle
_geom_angle_site_symmetry_1
_geom_angle_site_symmetry_3
_geom_angle_publ_flag
C2 C1 C3 120.6(2) . 2_665 ?
C2 C1 H1 119.7 . . ?
C3 C1 H1 119.7 2_665 . ?
C3 C2 C1 120.46(19) . . ?
C3 C2 H2 119.8 . . ?
C1 C2 H2 119.8 . . ?
C2 C3 C1 117.5(2) . 2_665 ?
C2 C3 C4 120.19(19) . . ?
C1 C3 C4 121.01(19) 2_665 . ?
C3 C4 C5 112.37(16) . . ?
C3 C4 H4A 109.1 . . ?
C5 C4 H4A 109.1 . . ?
C3 C4 H4B 109.1 . . ?
C5 C4 H4B 109.1 . . ?
H4A C4 H4B 107.9 . . ?
C6 C5 C4 111.91(17) . . ?
C6 C5 H5A 109.2 . . ?
C4 C5 H5A 109.2 . . ?
C6 C5 H5B 109.2 . . ?
C4 C5 H5B 109.2 . . ?
H5A C5 H5B 107.9 . . ?
C7 C6 C8 116.88(17) . 2_665 ?
C7 C6 C5 118.82(17) . . ?
C8 C6 C5 123.40(17) 2_665 . ?
C6 C7 C8 121.67(17) . . ?
C6 C7 H7 119.2 . . ?
C8 C7 H7 119.2 . . ?
C7 C8 C6 119.28(17) . 2_665 ?
C7 C8 P1 120.58(14) . . ?
C6 C8 P1 120.00(14) 2_665 . ?
O11 P1 O12 115.45(9) . . ?
O11 P1 O13 109.06(9) . . ?
O12 P1 O13 106.39(9) . . ?
O11 P1 C8 117.93(9) . . ?
O12 P1 C8 101.61(8) . . ?
O13 P1 C8 105.36(9) . . ?
C12 O12 P1 118.46(13) . . ?
O12 C12 H12A 109.5 . . ?
O12 C12 H12B 109.5 . . ?
H12A C12 H12B 109.5 . . ?
O12 C12 H12C 109.5 . . ?
H12A C12 H12C 109.5 . . ?
H12B C12 H12C 109.5 . . ?
C13 O13 P1 120.25(13) . . ?
O13 C13 H13A 109.5 . . ?
O13 C13 H13B 109.5 . . ?
H13A C13 H13B 109.5 . . ?
O13 C13 H13C 109.5 . . ?
H13A C13 H13C 109.5 . . ?
H13B C13 H13C 109.5 . . ?

loop_
_geom_bond_atom_site_label_1
_geom_bond_atom_site_label_2
_geom_bond_distance
_geom_bond_site_symmetry_2
_geom_bond_publ_flag
C1 C2 1.393(3) . ?
C1 C3 1.398(3) 2_665 ?
C1 H1 0.9500 . ?
C2 C3 1.391(3) . ?
C2 H2 0.9500 . ?
C3 C1 1.398(3) 2_665 ?
C3 C4 1.510(3) . ?
C4 C5 1.596(3) . ?
C4 H4A 0.9900 . ?
C4 H4B 0.9900 . ?
C5 C6 1.514(3) . ?
C5 H5A 0.9900 . ?
C5 H5B 0.9900 . ?
C6 C7 1.392(3) . ?
C6 C8 1.407(3) 2_665 ?
C7 C8 1.400(3) . ?
C7 H7 0.9500 . ?
C8 C6 1.407(3) 2_665 ?
C8 P1 1.7956(18) . ?
P1 O11 1.4646(16) . ?
P1 O12 1.5809(15) . ?
P1 O13 1.5865(16) . ?
O12 C12 1.446(2) . ?
C12 H12A 0.9800 . ?
C12 H12B 0.9800 . ?
C12 H12C 0.9800 . ?
O13 C13 1.441(3) . ?
C13 H13A 0.9800 . ?
C13 H13B 0.9800 . ?
C13 H13C 0.9800 . ?

loop_
_geom_hbond_atom_site_label_D
_geom_hbond_atom_site_label_H
_geom_hbond_atom_site_label_A
_geom_hbond_distance_DH
_geom_hbond_distance_HA
_geom_hbond_distance_DA
_geom_hbond_angle_DHA
_geom_hbond_site_symmetry_A
C7 H7 O13 0.95 2.63 3.490(2) 151.4 12_554
C12 H12C O11 0.98 2.49 3.424(3) 159.4 10_565

loop_
_geom_torsion_atom_site_label_1
_geom_torsion_atom_site_label_2
_geom_torsion_atom_site_label_3
_geom_torsion_atom_site_label_4
_geom_torsion
_geom_torsion_site_symmetry_1
_geom_torsion_site_symmetry_2
_geom_torsion_site_symmetry_3
_geom_torsion_site_symmetry_4
_geom_torsion_publ_flag
C3 C1 C2 C3 -1.1(3) 2_665 . . . ?
C1 C2 C3 C1 14.3(3) . . . 2_665 ?
C1 C2 C3 C4 -152.7(2) . . . . ?
C2 C3 C4 C5 72.2(2) . . . . ?
C1 C3 C4 C5 -94.3(2) 2_665 . . . ?
C3 C4 C5 C6 16.0(2) . . . . ?
C4 C5 C6 C7 -96.2(2) . . . . ?
C4 C5 C6 C8 72.6(3) . . . 2_665 ?
C8 C6 C7 C8 -15.1(3) 2_665 . . . ?
C5 C6 C7 C8 154.39(19) . . . . ?
C6 C7 C8 C6 -2.8(3) . . . 2_665 ?
C6 C7 C8 P1 -178.56(16) . . . . ?
C7 C8 P1 O11 114.30(17) . . . . ?
C6 C8 P1 O11 -61.42(19) 2_665 . . . ?
C7 C8 P1 O12 -12.96(18) . . . . ?
C6 C8 P1 O12 171.32(17) 2_665 . . . ?
C7 C8 P1 O13 -123.76(17) . . . . ?
C6 C8 P1 O13 60.52(18) 2_665 . . . ?
O11 P1 O12 C12 44.08(19) . . . . ?
O13 P1 O12 C12 -77.05(17) . . . . ?
C8 P1 O12 C12 172.93(16) . . . . ?
O11 P1 O13 C13 -175.95(16) . . . . ?
O12 P1 O13 C13 -50.81(17) . . . . ?
C8 P1 O13 C13 56.55(18) . . . . ?
